data_7251267
loop_
_publ_author_name
'Yu, Cong'
'Wang, Liwei'
'Bu, Xiaotong'
'Liao, Hui'
'Gao, Meng'

_publ_section_title
;
 Direct Electrocatalytic O-O Coupling for Modular Synthesis of Aza-cyclic
 Peroxides from Paired Oxygen Donors
;
_journal_name_full 'Green Chemistry'
_journal_paper_doi 10.1039/D5GC04553C
_journal_year 2025
_chemical_formula_moiety '0.13(C14 H19 B N2 O4)'
_chemical_formula_sum 'C14 H17 B N2 O4'
_chemical_formula_weight 288.10
_space_group_crystal_system monoclinic
_space_group_IT_number 14
_space_group_name_Hall '-P 2yn'
_space_group_name_H-M_alt 'P 1 21/n 1'
_atom_sites_solution_hydrogens mixed
_atom_sites_solution_primary dual
_audit_creation_date 2024-12-06
_audit_creation_method
;
Olex2 1.2
(compiled 2018.05.29 svn.r3508 for OlexSys, GUI svn.r5506)
;
_audit_update_record
;
2024-12-06 deposited with the CCDC.	2025-11-07 downloaded from the CCDC.
;
_cell_angle_alpha 90
_cell_angle_beta 104.353(2)
_cell_angle_gamma 90
_cell_formula_units_Z 30
_cell_length_a 12.0550(3)
_cell_length_b 7.24310(10)
_cell_length_c 18.7813(5)
_cell_measurement_reflns_used 5869
_cell_measurement_temperature 293(2)
_cell_measurement_theta_max 73.2920
_cell_measurement_theta_min 3.9680
_cell_volume 1588.71(6)
_computing_cell_refinement 'CrysAlisPro 1.171.41.49a (Rigaku OD, 2019)'
_computing_data_collection 'CrysAlisPro 1.171.41.49a (Rigaku OD, 2019)'
_computing_data_reduction 'CrysAlisPro 1.171.41.49a (Rigaku OD, 2019)'
_computing_molecular_graphics 'Olex2 (Dolomanov et al., 2009)'
_computing_publication_material 'Olex2 (Dolomanov et al., 2009)'
_computing_structure_refinement 'ShelXL (Sheldrick, 2015)'
_computing_structure_solution 'ShelXT (Sheldrick, 2015)'
_diffrn_ambient_temperature 293(2)
_diffrn_detector 'Hybrid Pixel Array Detector'
_diffrn_detector_area_resol_mean 10.0000
_diffrn_detector_type HyPix
_diffrn_measured_fraction_theta_full 0.998
_diffrn_measured_fraction_theta_max 0.977
_diffrn_measurement_details
;
List of Runs (angles in degrees, time in seconds):

  # Type    Start    End  Width  t~exp~   \w     \q     \k     \f   Frames
#--------------------------------------------------------------------------
  1  \w    -21.00  39.00   0.50    0.05    --  -39.95  19.00 120.00  120
  2  \w   -124.00   8.00   0.50    0.05    --  -39.95 -19.00-150.00  264
  3  \w    -30.00  40.00   0.50    0.05    --  -39.95  37.00   0.00  140
  4  \w    100.00 126.00   0.50    0.05    --   39.95-178.00-150.00   52
  5  \w     77.00 122.00   0.50    0.05    --   39.95 178.00 -30.00   90
  6  \w    -26.00  26.00   0.50    0.05    --   39.95 -19.00 120.00  104
  7  \w     66.00 115.00   0.50    0.05    --   39.95-178.00 150.00   98
  8  \w    -51.00 -16.00   0.50    0.20    --  -94.50  45.00 -30.00   70
  9  \w   -170.00-129.00   0.50    0.20    --  -94.50 -77.00   0.00   82
 10  \w   -114.00 -68.00   0.50    0.20    --  -94.50 -77.00  30.00   92
 11  \w   -123.00 -76.00   0.50    0.20    --  -94.50-125.00  90.00   94
 12  \w   -164.00-130.00   0.50    0.20    --  -94.50 -77.00  30.00   68
 13  \w    -94.00 -65.00   0.50    0.20    --  -94.50 -77.00   0.00   58
 14  \w    -71.00 -20.00   0.50    0.20    --  -94.50  61.00-150.00  102
 15  \w   -167.00-141.00   0.50    0.20    --  -94.50-125.00  90.00   52
 16  \w    -51.00 -22.00   0.50    0.20    --  -94.50  45.00 -90.00   58
 17  \w    -50.00 -24.00   0.50    0.20    --  -94.50  45.00  90.00   52
 18  \w    -83.00 -27.00   0.50    0.20    --  -94.50 125.00   0.00  112
 19  \w     44.00  70.00   0.50    0.20    --  108.87 -77.00 -90.00   52
 20  \w    134.00 175.00   0.50    0.20    --  108.87   0.00 -30.00   82
 21  \w     38.00  69.00   0.50    0.20    --  108.87 -61.00 150.00   62
 22  \w     72.00 178.00   0.50    0.20    --  108.87  30.00  90.00  212
 23  \w     93.00 129.00   0.50    0.20    --  108.87-149.00 168.93   72
 24  \w     78.00 104.00   0.50    0.20    --  108.87 -94.00-120.00   52
 25  \w     31.00  56.00   0.50    0.20    --  108.87 -94.00-120.00   50
 26  \w     23.00 113.00   0.50    0.20    --  108.87   0.00 -30.00  180
 27  \w     50.00 105.00   0.50    0.20    --  108.87 -94.00 -60.00  110
 28  \w     75.00 153.00   0.50    0.20    --  108.87  30.00   0.00  156
 29  \w     39.00  66.00   0.50    0.20    --  108.87 -61.00  60.00   54
 30  \w     72.00  97.00   0.50    0.20    --  108.87 -77.00 -90.00   50
 31  \w     68.00 107.00   0.50    0.20    --  108.87-125.00  90.00   78
 32  \w     40.00  92.00   0.50    0.20    --  108.87 -94.00   0.00  104
 33  \w     34.00  71.00   0.50    0.20    --  108.87 -61.00  90.00   74
 34  \w     41.00  92.00   0.50    0.20    --  108.87-125.00-180.00  102
 35  \w     69.00  95.00   0.50    0.20    --  108.87 -94.00-150.00   52
 36  \w     34.00  59.00   0.50    0.20    --  108.87 -61.00-120.00   50
 37  \w     33.00  59.00   0.50    0.20    --  108.87 -94.00-150.00   52
 38  \w     40.00  65.00   0.50    0.20    --  108.87 -61.00-150.00   50
 39  \w     63.00  85.00   0.50    0.20    --  108.87-149.00 168.93   44
;
_diffrn_measurement_device 'four-circle diffractometer'
_diffrn_measurement_device_type 'XtaLAB Synergy, Dualflex, HyPix'
_diffrn_measurement_method '\w scans'
_diffrn_orient_matrix_type 'CrysAlisPro convention (1999,Acta A55,543-557)'
_diffrn_orient_matrix_UB_11 0.0707234000
_diffrn_orient_matrix_UB_12 0.0691523000
_diffrn_orient_matrix_UB_13 0.0751826000
_diffrn_orient_matrix_UB_21 -0.1030154000
_diffrn_orient_matrix_UB_22 -0.0338714000
_diffrn_orient_matrix_UB_23 0.0331041000
_diffrn_orient_matrix_UB_31 0.0423552000
_diffrn_orient_matrix_UB_32 -0.1982847000
_diffrn_orient_matrix_UB_33 0.0204429000
_diffrn_radiation_monochromator mirror
_diffrn_radiation_probe x-ray
_diffrn_radiation_type CuK\a
_diffrn_radiation_wavelength 1.54184
_diffrn_reflns_av_R_equivalents 0.0620
_diffrn_reflns_av_unetI/netI 0.0578
_diffrn_reflns_Laue_measured_fraction_full 0.998
_diffrn_reflns_Laue_measured_fraction_max 0.977
_diffrn_reflns_limit_h_max 14
_diffrn_reflns_limit_h_min -14
_diffrn_reflns_limit_k_max 5
_diffrn_reflns_limit_k_min -8
_diffrn_reflns_limit_l_max 23
_diffrn_reflns_limit_l_min -23
_diffrn_reflns_number 13907
_diffrn_reflns_point_group_measured_fraction_full 0.998
_diffrn_reflns_point_group_measured_fraction_max 0.977
_diffrn_reflns_theta_full 67.684
_diffrn_reflns_theta_max 73.952
_diffrn_reflns_theta_min 3.959
_diffrn_source 'micro-focus sealed X-ray tube'
_diffrn_source_type 'PhotonJet (Cu) X-ray Source'
_exptl_absorpt_coefficient_mu 5.426
_exptl_absorpt_correction_T_max 1.00000
_exptl_absorpt_correction_T_min 0.10399
_exptl_absorpt_correction_type multi-scan
_exptl_absorpt_process_details
;
CrysAlisPro 1.171.41.49a (Rigaku Oxford Diffraction, 2019)
Empirical absorption correction using spherical harmonics,
 implemented in SCALE3 ABSPACK scaling algorithm.
;
_exptl_crystal_density_diffrn 9.034
_exptl_crystal_F_000 4560
_refine_diff_density_max 1.882
_refine_diff_density_min -0.781
_refine_diff_density_rms 0.106
_refine_ls_extinction_method none
_refine_ls_goodness_of_fit_ref 1.709
_refine_ls_hydrogen_treatment mixed
_refine_ls_matrix_type full
_refine_ls_number_parameters 205
_refine_ls_number_reflns 3140
_refine_ls_number_restraints 0
_refine_ls_restrained_S_all 1.709
_refine_ls_R_factor_all 0.1252
_refine_ls_R_factor_gt 0.1144
_refine_ls_shift/su_max 0.000
_refine_ls_shift/su_mean 0.000
_refine_ls_structure_factor_coef Fsqd
_refine_ls_weighting_details 'w=1/[\s^2^(Fo^2^)+(0.2000P)^2^] where P=(Fo^2^+2Fc^2^)/3'
_refine_ls_weighting_scheme calc
_refine_ls_wR_factor_gt 0.3687
_refine_ls_wR_factor_ref 0.3910
_reflns_Friedel_coverage 0.000
_reflns_number_gt 2548
_reflns_number_total 3140
_reflns_threshold_expression 'I > 2\s(I)'
_cod_data_source_file d5gc04553c2.cif
_cod_data_source_block 20241129-yc
_cod_database_code 7251267
_shelx_shelxl_version_number 2018/3
_chemical_oxdiff_formula 'C H O N'
_shelx_space_group_comment
;
The symmetry employed for this shelxl refinement is uniquely defined
by the following loop, which should always be used as a source of
symmetry information in preference to the above space-group names.
They are only intended as comments.
;
_reflns_odcompleteness_completeness 99.87
_reflns_odcompleteness_iscentric 1
_reflns_odcompleteness_theta 66.97
_olex2_refinement_description
;
1. Fixed Uiso
 At 1.2 times of:
  All C(H) groups, All C(H,H) groups
 At 1.5 times of:
  All C(H,H,H) groups
2.a Secondary CH2 refined with riding coordinates:
 C10(H10A,H10B)
2.b Aromatic/amide H refined with riding coordinates:
 C00D(H00D), C00E(H00E), C00F(H00F), C00H(H00H), C00I(H00I)
2.c Idealised Me refined as rotating group:
 C00G(H00A,H00B,H00C), C00J(H00G,H00J,H00K), C00K(H00L,H00M,H00N)
;
_olex2_submission_special_instructions 'No special instructions were received'
_oxdiff_exptl_absorpt_empirical_details
;
Empirical correction (ABSPACK) includes:
- Absorption correction using spherical harmonics
- Frame scaling
;
_oxdiff_exptl_absorpt_empirical_full_max 6.651
_oxdiff_exptl_absorpt_empirical_full_min 0.406

loop_
_space_group_symop_operation_xyz
'x, y, z'
'-x+1/2, y+1/2, -z+1/2'
'-x, -y, -z'
'x-1/2, -y-1/2, z-1/2'

loop_
_atom_site_label
_atom_site_type_symbol
_atom_site_fract_x
_atom_site_fract_y
_atom_site_fract_z
_atom_site_U_iso_or_equiv
_atom_site_adp_type
_atom_site_occupancy
_atom_site_site_symmetry_order
_atom_site_calc_flag
_atom_site_refinement_flags_posn
_atom_site_refinement_flags_adp
_atom_site_refinement_flags_occupancy
_atom_site_disorder_assembly
_atom_site_disorder_group
C10 C 0.3278(2) 0.8102(3) 0.42550(14) 0.0287(6) Uani 1 1 d . . . . .
H10A H 0.366493 0.884818 0.467152 0.034 Uiso 1 1 calc R . . . .
H10B H 0.281389 0.890521 0.388558 0.034 Uiso 1 1 calc R . . . .
O002 O 0.3098(2) 0.3624(3) 0.45140(15) 0.0587(8) Uani 1 1 d . . . . .
O003 O 0.1116(3) 0.6666(4) 0.50784(17) 0.0633(8) Uani 1 1 d . . . . .
N004 N 0.1923(2) 0.5692(3) 0.38559(14) 0.0410(7) Uani 1 1 d . . . . .
O005 O 0.1825(3) 0.9485(4) 0.4940(2) 0.0698(9) Uani 1 1 d . . . . .
N006 N 0.4100(2) 0.7123(4) 0.39574(16) 0.0459(8) Uani 1 1 d . . . . .
C007 C 0.5722(3) 0.7241(4) 0.35098(17) 0.0435(8) Uani 1 1 d . . . . .
C008 C 0.2584(3) 0.6745(4) 0.44780(17) 0.0412(8) Uani 1 1 d . . . . .
C009 C 0.4849(3) 0.8201(4) 0.38160(16) 0.0428(8) Uani 1 1 d . . . . .
C00A C 0.1795(3) 0.7828(4) 0.48574(19) 0.0471(8) Uani 1 1 d . . . . .
C00B C 0.2294(3) 0.4031(5) 0.3908(2) 0.0496(8) Uani 1 1 d . . . . .
O6 O 0.3266(3) 0.5256(5) 0.49728(19) 0.0756(10) Uani 1 1 d . . . . .
C00D C 0.6829(3) 0.7926(5) 0.3647(2) 0.0534(9) Uani 1 1 d . . . . .
H00D H 0.700883 0.904564 0.389098 0.064 Uiso 1 1 calc R . . . .
C00E C 0.5463(3) 0.5587(5) 0.31320(19) 0.0547(9) Uani 1 1 d . . . . .
H00E H 0.472045 0.512799 0.303253 0.066 Uiso 1 1 calc R . . . .
C00F C 0.7675(3) 0.6935(6) 0.3421(2) 0.0625(10) Uani 1 1 d . . . . .
H00F H 0.841880 0.739001 0.351947 0.075 Uiso 1 1 calc R . . . .
C00G C 0.4927(4) 1.0229(5) 0.3956(2) 0.0610(10) Uani 1 1 d . . . . .
H00A H 0.470528 1.087896 0.349712 0.091 Uiso 1 1 calc GR . . . .
H00B H 0.570023 1.054899 0.420110 0.091 Uiso 1 1 calc GR . . . .
H00C H 0.442561 1.056509 0.425998 0.091 Uiso 1 1 calc GR . . . .
C00H C 0.7413(4) 0.5297(7) 0.3053(2) 0.0693(11) Uani 1 1 d . . . . .
H00H H 0.797885 0.463961 0.290457 0.083 Uiso 1 1 calc R . . . .
C00I C 0.6297(4) 0.4617(7) 0.2902(2) 0.0697(12) Uani 1 1 d . . . . .
H00I H 0.611552 0.351225 0.264746 0.084 Uiso 1 1 calc R . . . .
C00J C 0.1924(5) 0.2541(6) 0.3369(3) 0.0747(13) Uani 1 1 d . . . . .
H00G H 0.231602 0.265405 0.298398 0.112 Uiso 1 1 calc GR . . . .
H00J H 0.111288 0.262922 0.316255 0.112 Uiso 1 1 calc GR . . . .
H00K H 0.210047 0.136724 0.360731 0.112 Uiso 1 1 calc GR . . . .
C00K C 0.0340(5) 0.7432(7) 0.5472(4) 0.0847(16) Uani 1 1 d . . . . .
H00L H -0.027249 0.805798 0.513424 0.127 Uiso 1 1 calc GR . . . .
H00M H 0.074390 0.829226 0.583365 0.127 Uiso 1 1 calc GR . . . .
H00N H 0.003187 0.645760 0.571179 0.127 Uiso 1 1 calc GR . . . .
B1 B 0.0973(4) 0.6649(7) 0.3223(2) 0.0607(11) Uani 1 1 d . . . . .
H1A H 0.032(5) 0.565(7) 0.309(3) 0.086(16) Uiso 1 1 d . . . . .
H1B H 0.050(5) 0.772(7) 0.353(3) 0.089(16) Uiso 1 1 d . . . . .
H1C H 0.111(9) 0.704(13) 0.284(6) 0.18(4) Uiso 1 1 d . . . . .

loop_
_atom_site_aniso_label
_atom_site_aniso_U_11
_atom_site_aniso_U_22
_atom_site_aniso_U_33
_atom_site_aniso_U_23
_atom_site_aniso_U_13
_atom_site_aniso_U_12
C10 0.0259(12) 0.0217(12) 0.0429(14) -0.0019(8) 0.0169(10) 0.0018(8)
O002 0.0695(17) 0.0430(13) 0.0649(16) 0.0081(10) 0.0190(13) 0.0185(10)
O003 0.0648(17) 0.0566(15) 0.0821(19) 0.0021(12) 0.0440(15) 0.0059(11)
N004 0.0375(13) 0.0421(14) 0.0449(14) 0.0021(9) 0.0133(10) 0.0032(9)
O005 0.0668(18) 0.0467(15) 0.106(2) -0.0198(13) 0.0406(17) -0.0004(11)
N006 0.0385(14) 0.0474(15) 0.0565(16) -0.0028(11) 0.0209(12) 0.0035(10)
C007 0.0419(16) 0.0505(17) 0.0377(14) 0.0051(11) 0.0094(12) -0.0013(12)
C008 0.0383(16) 0.0418(15) 0.0466(16) -0.0013(11) 0.0164(12) -0.0001(11)
C009 0.0387(16) 0.0484(16) 0.0391(14) 0.0049(11) 0.0055(12) -0.0012(11)
C00A 0.0443(17) 0.0474(18) 0.0521(18) -0.0032(12) 0.0168(14) 0.0035(12)
C00B 0.0512(18) 0.0463(17) 0.0556(18) -0.0017(13) 0.0214(15) -0.0005(13)
O6 0.077(2) 0.080(2) 0.0681(19) 0.0071(14) 0.0138(15) 0.0126(15)
C00D 0.0496(19) 0.061(2) 0.0517(18) 0.0039(14) 0.0169(15) -0.0087(14)
C00E 0.0454(18) 0.068(2) 0.0496(18) -0.0100(15) 0.0108(14) -0.0053(15)
C00F 0.0441(19) 0.091(3) 0.056(2) 0.0035(18) 0.0197(16) -0.0078(17)
C00G 0.065(2) 0.0487(19) 0.074(2) 0.0026(15) 0.0261(19) -0.0029(15)
C00H 0.055(2) 0.095(3) 0.064(2) -0.007(2) 0.0277(18) 0.008(2)
C00I 0.060(2) 0.088(3) 0.064(2) -0.026(2) 0.0203(18) -0.0025(19)
C00J 0.086(3) 0.058(2) 0.083(3) -0.0220(19) 0.026(2) -0.004(2)
C00K 0.080(3) 0.079(3) 0.118(4) -0.007(3) 0.068(3) 0.009(2)
B1 0.053(2) 0.075(3) 0.048(2) 0.0091(19) 0.0015(17) 0.007(2)

loop_
_atom_type_symbol
_atom_type_description
_atom_type_scat_dispersion_real
_atom_type_scat_dispersion_imag
_atom_type_scat_source
C C 0.0181 0.0091 'International Tables Vol C Tables 4.2.6.8 and 6.1.1.4'
H H 0.0000 0.0000 'International Tables Vol C Tables 4.2.6.8 and 6.1.1.4'
N N 0.0311 0.0180 'International Tables Vol C Tables 4.2.6.8 and 6.1.1.4'
O O 0.0492 0.0322 'International Tables Vol C Tables 4.2.6.8 and 6.1.1.4'
B B 0.0090 0.0039 'International Tables Vol C Tables 4.2.6.8 and 6.1.1.4'

loop_
_geom_angle_atom_site_label_1
_geom_angle_atom_site_label_2
_geom_angle_atom_site_label_3
_geom_angle
_geom_angle_site_symmetry_1
_geom_angle_site_symmetry_3
_geom_angle_publ_flag
C008 C10 N006 106.7(2) . . ?
C00B O002 O6 107.0(2) . . ?
C00A O003 C00K 116.8(3) . . ?
C008 N004 B1 121.4(3) . . ?
C00B N004 C008 108.7(3) . . ?
C00B N004 B1 129.8(3) . . ?
C009 N006 C10 111.8(3) . . ?
C00D C007 C009 120.0(3) . . ?
C00D C007 C00E 119.2(3) . . ?
C00E C007 C009 120.6(3) . . ?
C10 C008 N004 111.8(2) . . ?
C10 C008 C00A 105.2(2) . . ?
C10 C008 O6 113.7(3) . . ?
N004 C008 C00A 111.2(2) . . ?
N004 C008 O6 102.9(2) . . ?
O6 C008 C00A 112.4(3) . . ?
N006 C009 C007 113.6(3) . . ?
N006 C009 C00G 125.8(3) . . ?
C007 C009 C00G 120.6(3) . . ?
O003 C00A C008 109.0(3) . . ?
O005 C00A O003 126.7(3) . . ?
O005 C00A C008 124.3(3) . . ?
O002 C00B C00J 117.3(3) . . ?
N004 C00B O002 116.1(3) . . ?
N004 C00B C00J 126.6(4) . . ?
O002 O6 C008 103.9(3) . . ?
C007 C00D C00F 120.1(4) . . ?
C00I C00E C007 120.7(3) . . ?
C00H C00F C00D 120.3(4) . . ?
C00F C00H C00I 120.0(4) . . ?
C00E C00I C00H 119.8(4) . . ?

loop_
_geom_bond_atom_site_label_1
_geom_bond_atom_site_label_2
_geom_bond_distance
_geom_bond_site_symmetry_2
_geom_bond_publ_flag
C10 N006 1.439(3) . ?
C10 C008 1.419(4) . ?
O002 C00B 1.332(4) . ?
O002 O6 1.447(4) . ?
O003 C00A 1.311(4) . ?
O003 C00K 1.440(5) . ?
N004 C008 1.456(4) . ?
N004 C00B 1.278(4) . ?
N004 B1 1.591(5) . ?
O005 C00A 1.209(4) . ?
N006 C009 1.271(4) . ?
C007 C009 1.490(4) . ?
C007 C00D 1.387(5) . ?
C007 C00E 1.387(5) . ?
C008 C00A 1.537(4) . ?
C008 O6 1.525(4) . ?
C009 C00G 1.491(5) . ?
C00B C00J 1.472(5) . ?
C00D C00F 1.397(6) . ?
C00E C00I 1.381(6) . ?
C00F C00H 1.369(6) . ?
C00H C00I 1.394(6) . ?
